data_4036989
loop_
_publ_author_name
'Wan, Jie-Ping'
'Jing, Yanfeng'
'Hu, Changfeng'
'Sheng, Shouri'

_publ_section_title
;
 Metal-Free Synthesis of Fully Substituted Pyridines via Ring Construction
 Based on the Domino Reactions of Enaminones and Aldehydes.
;
_journal_issue 15
_journal_name_full 'The Journal of organic chemistry'
_journal_page_first 6826
_journal_page_last 6831
_journal_paper_doi 10.1021/acs.joc.6b01149
_journal_volume 81
_journal_year 2016
_chemical_formula_moiety 'C27 H21 N O2'
_chemical_formula_sum 'C27 H21 N O2'
_chemical_formula_weight 391.45
_space_group_IT_number 2
_space_group_name_Hall '-P 1'
_space_group_name_H-M_alt 'P -1'
_symmetry_cell_setting triclinic
_symmetry_space_group_name_Hall '-P 1'
_symmetry_space_group_name_H-M 'P -1'
_atom_sites_solution_hydrogens geom
_atom_sites_solution_primary direct
_atom_sites_solution_secondary difmap
_audit_creation_method SHELXL-97
_cell_angle_alpha 110.78(3)
_cell_angle_beta 90.62(3)
_cell_angle_gamma 106.74(3)
_cell_formula_units_Z 2
_cell_length_a 8.3659(17)
_cell_length_b 11.415(2)
_cell_length_c 12.415(3)
_cell_measurement_reflns_used 6413
_cell_measurement_temperature 295(2)
_cell_measurement_theta_max 27.5
_cell_measurement_theta_min 3.0
_cell_volume 1053.0(5)
_computing_cell_refinement RAPID-AUTO
_computing_data_collection 'RAPID-AUTO (Rigaku, 1999)'
_computing_data_reduction 'CrystalStructure (Rigaku/MSC, 2004)'
_computing_molecular_graphics SHELXL-97
_computing_publication_material SHELXL-97
_computing_structure_refinement 'SHELXL-97 (Sheldrick, 2013)'
_computing_structure_solution 'SHELXS-97 (Sheldrick, 2013)'
_diffrn_ambient_temperature 295(2)
_diffrn_measured_fraction_theta_full 0.997
_diffrn_measured_fraction_theta_max 0.997
_diffrn_measurement_device_type 'Rigaku R-AXIS RAPID'
_diffrn_measurement_method '\w scans'
_diffrn_radiation_monochromator graphite
_diffrn_radiation_source 'fine-focus sealed tube'
_diffrn_radiation_type MoK\a
_diffrn_radiation_wavelength 0.71073
_diffrn_reflns_av_R_equivalents 0.0354
_diffrn_reflns_av_sigmaI/netI 0.0372
_diffrn_reflns_limit_h_max 10
_diffrn_reflns_limit_h_min -10
_diffrn_reflns_limit_k_max 13
_diffrn_reflns_limit_k_min -13
_diffrn_reflns_limit_l_max 14
_diffrn_reflns_limit_l_min -14
_diffrn_reflns_number 8656
_diffrn_reflns_theta_full 25.35
_diffrn_reflns_theta_max 25.35
_diffrn_reflns_theta_min 3.00
_diffrn_standards_decay_% 0
_diffrn_standards_number image
_exptl_absorpt_coefficient_mu 0.078
_exptl_absorpt_correction_T_max 0.856
_exptl_absorpt_correction_T_min 0.743
_exptl_absorpt_correction_type multi-scan
_exptl_absorpt_process_details 'ABSCOR (Rigaku, 1995)'
_exptl_crystal_colour colorless
_exptl_crystal_density_diffrn 1.235
_exptl_crystal_density_method 'not measured'
_exptl_crystal_description platelet
_exptl_crystal_F_000 412
_exptl_crystal_size_max 0.49
_exptl_crystal_size_mid 0.46
_exptl_crystal_size_min 0.21
_refine_diff_density_max 0.222
_refine_diff_density_min -0.207
_refine_diff_density_rms 0.045
_refine_ls_extinction_method none
_refine_ls_goodness_of_fit_ref 1.140
_refine_ls_hydrogen_treatment constr
_refine_ls_matrix_type full
_refine_ls_number_parameters 271
_refine_ls_number_reflns 3837
_refine_ls_number_restraints 0
_refine_ls_restrained_S_all 1.140
_refine_ls_R_factor_all 0.0796
_refine_ls_R_factor_gt 0.0466
_refine_ls_shift/su_max 0.000
_refine_ls_shift/su_mean 0.000
_refine_ls_structure_factor_coef Fsqd
_refine_ls_weighting_details 'calc w=1/[\s^2^(Fo^2^)+(0.0600P)^2^+0.3858P] where P=(Fo^2^+2Fc^2^)/3'
_refine_ls_weighting_scheme calc
_refine_ls_wR_factor_gt 0.1205
_refine_ls_wR_factor_ref 0.1667
_reflns_number_gt 2588
_reflns_number_total 3837
_reflns_threshold_expression >2\s(I)
_cod_data_source_file jo6b01149_si_002.cif
_cod_data_source_block shx97
_cod_original_cell_volume 1052.9(4)
_cod_database_code 4036989

loop_
_symmetry_equiv_pos_as_xyz
'x, y, z'
'-x, -y, -z'

loop_
_atom_site_label
_atom_site_type_symbol
_atom_site_fract_x
_atom_site_fract_y
_atom_site_fract_z
_atom_site_U_iso_or_equiv
_atom_site_adp_type
_atom_site_occupancy
_atom_site_symmetry_multiplicity
_atom_site_calc_flag
_atom_site_refinement_flags
N1 N 0.3054(2) 0.56581(18) 0.56476(16) 0.0523(5) Uani 1 1 d .
O1 O 0.3011(3) 0.6749(3) 0.94895(19) 0.1043(8) Uani 1 1 d .
O2 O 0.3936(2) 0.99543(16) 0.62273(18) 0.0701(5) Uani 1 1 d .
C1 C 0.6288(4) 0.6894(3) 1.0236(2) 0.0707(7) Uani 1 1 d .
H1A H 0.5432 0.6503 1.0589 0.085 Uiso 1 1 calc R
C2 C 0.7946(4) 0.7154(4) 1.0631(3) 0.0918(10) Uani 1 1 d .
H2A H 0.8205 0.6914 1.1237 0.110 Uiso 1 1 calc R
C3 C 0.9198(4) 0.7754(4) 1.0145(3) 0.1070(12) Uani 1 1 d .
H3A H 1.0313 0.7936 1.0427 0.128 Uiso 1 1 calc R
C4 C 0.8838(4) 0.8098(4) 0.9239(3) 0.1037(12) Uani 1 1 d .
H4A H 0.9705 0.8519 0.8913 0.124 Uiso 1 1 calc R
C5 C 0.7182(3) 0.7816(3) 0.8815(3) 0.0759(8) Uani 1 1 d .
H5A H 0.6934 0.8031 0.8190 0.091 Uiso 1 1 calc R
C6 C 0.5898(3) 0.7218(2) 0.9312(2) 0.0558(6) Uani 1 1 d .
C7 C -0.0416(3) 0.8138(3) 0.6073(2) 0.0588(6) Uani 1 1 d .
H7A H -0.0324 0.7308 0.5945 0.071 Uiso 1 1 calc R
C8 C -0.1995(3) 0.8315(3) 0.6081(2) 0.0744(8) Uani 1 1 d .
H8A H -0.2961 0.7601 0.5942 0.089 Uiso 1 1 calc R
C9 C -0.2120(4) 0.9552(4) 0.6296(3) 0.0819(9) Uani 1 1 d .
H9A H -0.3173 0.9674 0.6314 0.098 Uiso 1 1 calc R
C10 C -0.0702(4) 1.0606(3) 0.6483(3) 0.0800(8) Uani 1 1 d .
H10A H -0.0798 1.1439 0.6629 0.096 Uiso 1 1 calc R
C11 C 0.0856(3) 1.0435(2) 0.6456(2) 0.0619(6) Uani 1 1 d .
H11A H 0.1812 1.1150 0.6573 0.074 Uiso 1 1 calc R
C12 C 0.1010(3) 0.9194(2) 0.62533(19) 0.0470(5) Uani 1 1 d .
C13 C 0.1165(3) 0.5460(2) 0.3535(2) 0.0603(6) Uani 1 1 d .
H13A H 0.0498 0.4872 0.3834 0.072 Uiso 1 1 calc R
C14 C 0.0849(3) 0.5255(3) 0.2381(2) 0.0715(7) Uani 1 1 d .
H14A H -0.0041 0.4539 0.1910 0.086 Uiso 1 1 calc R
C15 C 0.1837(3) 0.6100(3) 0.1919(2) 0.0664(7) Uani 1 1 d .
H15A H 0.1629 0.5953 0.1137 0.080 Uiso 1 1 calc R
C16 C 0.3134(3) 0.7166(2) 0.2624(2) 0.0588(6) Uani 1 1 d .
H16A H 0.3812 0.7737 0.2314 0.071 Uiso 1 1 calc R
C17 C 0.3440(3) 0.7396(2) 0.3786(2) 0.0502(5) Uani 1 1 d .
H17A H 0.4303 0.8135 0.4259 0.060 Uiso 1 1 calc R
C18 C 0.2469(2) 0.6535(2) 0.42564(18) 0.0438(5) Uani 1 1 d .
C19 C 0.4114(3) 0.6947(3) 0.8892(2) 0.0623(6) Uani 1 1 d .
C20 C 0.2725(3) 0.9072(2) 0.62614(19) 0.0464(5) Uani 1 1 d .
C21 C 0.3474(3) 0.5764(2) 0.6733(2) 0.0562(6) Uani 1 1 d .
C22 C 0.3672(3) 0.6911(2) 0.7695(2) 0.0513(5) Uani 1 1 d .
C23 C 0.3416(3) 0.8003(2) 0.75516(19) 0.0489(5) Uani 1 1 d .
C24 C 0.2990(2) 0.78860(19) 0.64151(18) 0.0431(5) Uani 1 1 d .
C25 C 0.2851(2) 0.67208(19) 0.54908(18) 0.0425(5) Uani 1 1 d .
C26 C 0.3695(5) 0.4545(3) 0.6842(3) 0.0865(9) Uani 1 1 d .
H26A H 0.3507 0.3863 0.6085 0.130 Uiso 1 1 calc R
H26B H 0.2901 0.4252 0.7317 0.130 Uiso 1 1 calc R
H26C H 0.4818 0.4745 0.7194 0.130 Uiso 1 1 calc R
C27 C 0.3610(4) 0.9263(3) 0.8562(2) 0.0706(7) Uani 1 1 d .
H27A H 0.3902 0.9165 0.9269 0.106 Uiso 1 1 calc R
H27B H 0.2569 0.9464 0.8596 0.106 Uiso 1 1 calc R
H27C H 0.4482 0.9967 0.8469 0.106 Uiso 1 1 calc R

loop_
_atom_site_aniso_label
_atom_site_aniso_U_11
_atom_site_aniso_U_22
_atom_site_aniso_U_33
_atom_site_aniso_U_23
_atom_site_aniso_U_13
_atom_site_aniso_U_12
N1 0.0612(11) 0.0526(10) 0.0531(11) 0.0253(9) 0.0083(9) 0.0253(9)
O1 0.0673(12) 0.190(3) 0.0789(15) 0.0812(17) 0.0198(11) 0.0346(14)
O2 0.0504(9) 0.0532(9) 0.1101(15) 0.0374(10) 0.0143(9) 0.0121(8)
C1 0.0787(17) 0.0850(18) 0.0536(15) 0.0270(14) 0.0006(13) 0.0322(15)
C2 0.092(2) 0.125(3) 0.0659(19) 0.0325(19) -0.0095(17) 0.051(2)
C3 0.068(2) 0.154(4) 0.087(3) 0.030(2) -0.0138(18) 0.039(2)
C4 0.0582(18) 0.146(3) 0.101(3) 0.051(2) 0.0061(17) 0.0175(19)
C5 0.0589(16) 0.105(2) 0.0691(18) 0.0414(17) 0.0058(13) 0.0215(15)
C6 0.0565(13) 0.0651(14) 0.0476(13) 0.0204(11) 0.0027(10) 0.0228(11)
C7 0.0477(13) 0.0685(15) 0.0633(15) 0.0291(12) 0.0082(10) 0.0169(11)
C8 0.0428(13) 0.107(2) 0.0734(18) 0.0363(17) 0.0082(12) 0.0197(14)
C9 0.0637(18) 0.124(3) 0.0714(19) 0.0309(18) 0.0109(14) 0.0567(19)
C10 0.080(2) 0.093(2) 0.079(2) 0.0245(16) 0.0075(15) 0.0554(18)
C11 0.0670(15) 0.0592(14) 0.0647(16) 0.0192(12) 0.0062(12) 0.0325(12)
C12 0.0415(11) 0.0537(12) 0.0482(12) 0.0201(10) 0.0045(9) 0.0170(9)
C13 0.0597(14) 0.0595(14) 0.0527(14) 0.0232(11) 0.0031(11) 0.0029(11)
C14 0.0704(17) 0.0745(17) 0.0522(15) 0.0175(13) -0.0025(12) 0.0054(13)
C15 0.0792(17) 0.0802(17) 0.0475(14) 0.0283(13) 0.0096(12) 0.0307(14)
C16 0.0691(15) 0.0612(14) 0.0598(15) 0.0338(12) 0.0203(12) 0.0260(12)
C17 0.0530(12) 0.0490(12) 0.0526(13) 0.0218(10) 0.0096(10) 0.0183(10)
C18 0.0443(11) 0.0469(11) 0.0468(12) 0.0223(9) 0.0070(9) 0.0179(9)
C19 0.0595(14) 0.0815(17) 0.0554(15) 0.0365(13) 0.0081(11) 0.0223(12)
C20 0.0457(11) 0.0427(11) 0.0500(13) 0.0164(9) 0.0053(9) 0.0137(9)
C21 0.0640(14) 0.0616(14) 0.0566(14) 0.0310(12) 0.0090(11) 0.0282(11)
C22 0.0464(12) 0.0652(14) 0.0479(13) 0.0255(11) 0.0053(9) 0.0200(10)
C23 0.0436(11) 0.0534(12) 0.0482(12) 0.0180(10) 0.0025(9) 0.0144(9)
C24 0.0379(10) 0.0434(11) 0.0493(12) 0.0176(9) 0.0040(8) 0.0141(8)
C25 0.0390(10) 0.0448(11) 0.0476(12) 0.0210(9) 0.0058(8) 0.0140(8)
C26 0.131(3) 0.0778(18) 0.078(2) 0.0410(16) 0.0091(18) 0.0570(19)
C27 0.0774(17) 0.0670(16) 0.0544(15) 0.0090(12) -0.0040(13) 0.0210(13)

loop_
_atom_type_symbol
_atom_type_description
_atom_type_scat_dispersion_real
_atom_type_scat_dispersion_imag
_atom_type_scat_source
C C 0.0033 0.0016 'International Tables Vol C Tables 4.2.6.8 and 6.1.1.4'
H H 0.0000 0.0000 'International Tables Vol C Tables 4.2.6.8 and 6.1.1.4'
N N 0.0061 0.0033 'International Tables Vol C Tables 4.2.6.8 and 6.1.1.4'
O O 0.0106 0.0060 'International Tables Vol C Tables 4.2.6.8 and 6.1.1.4'

loop_
_geom_angle_atom_site_label_1
_geom_angle_atom_site_label_2
_geom_angle_atom_site_label_3
_geom_angle
C21 N1 C25 118.3(2)
C2 C1 C6 119.8(3)
C2 C1 H1A 120.1
C6 C1 H1A 120.1
C3 C2 C1 120.5(3)
C3 C2 H2A 119.7
C1 C2 H2A 119.7
C2 C3 C4 120.5(3)
C2 C3 H3A 119.7
C4 C3 H3A 119.7
C3 C4 C5 119.7(3)
C3 C4 H4A 120.2
C5 C4 H4A 120.2
C6 C5 C4 120.2(3)
C6 C5 H5A 119.9
C4 C5 H5A 119.9
C5 C6 C1 119.2(2)
C5 C6 C19 121.0(2)
C1 C6 C19 119.8(2)
C12 C7 C8 119.9(3)
C12 C7 H7A 120.0
C8 C7 H7A 120.0
C9 C8 C7 119.7(3)
C9 C8 H8A 120.1
C7 C8 H8A 120.1
C10 C9 C8 120.5(2)
C10 C9 H9A 119.8
C8 C9 H9A 119.8
C11 C10 C9 120.2(3)
C11 C10 H10A 119.9
C9 C10 H10A 119.9
C10 C11 C12 120.2(3)
C10 C11 H11A 119.9
C12 C11 H11A 119.9
C7 C12 C11 119.5(2)
C7 C12 C20 122.5(2)
C11 C12 C20 117.9(2)
C14 C13 C18 120.6(2)
C14 C13 H13A 119.7
C18 C13 H13A 119.7
C15 C14 C13 120.5(2)
C15 C14 H14A 119.7
C13 C14 H14A 119.7
C14 C15 C16 119.3(2)
C14 C15 H15A 120.3
C16 C15 H15A 120.3
C15 C16 C17 120.6(2)
C15 C16 H16A 119.7
C17 C16 H16A 119.7
C16 C17 C18 120.5(2)
C16 C17 H17A 119.8
C18 C17 H17A 119.8
C13 C18 C17 118.4(2)
C13 C18 C25 120.43(19)
C17 C18 C25 121.15(19)
O1 C19 C6 121.2(2)
O1 C19 C22 119.7(2)
C6 C19 C22 119.1(2)
O2 C20 C12 121.11(19)
O2 C20 C24 119.53(19)
C12 C20 C24 119.17(18)
N1 C21 C22 122.5(2)
N1 C21 C26 115.4(2)
C22 C21 C26 122.0(2)
C21 C22 C23 119.9(2)
C21 C22 C19 119.5(2)
C23 C22 C19 120.6(2)
C22 C23 C24 117.2(2)
C22 C23 C27 121.9(2)
C24 C23 C27 120.9(2)
C25 C24 C23 119.94(19)
C25 C24 C20 122.94(19)
C23 C24 C20 117.11(19)
N1 C25 C24 122.09(19)
N1 C25 C18 114.63(19)
C24 C25 C18 123.28(18)
C21 C26 H26A 109.5
C21 C26 H26B 109.5
H26A C26 H26B 109.5
C21 C26 H26C 109.5
H26A C26 H26C 109.5
H26B C26 H26C 109.5
C23 C27 H27A 109.5
C23 C27 H27B 109.5
H27A C27 H27B 109.5
C23 C27 H27C 109.5
H27A C27 H27C 109.5
H27B C27 H27C 109.5

loop_
_geom_bond_atom_site_label_1
_geom_bond_atom_site_label_2
_geom_bond_distance
N1 C21 1.343(3)
N1 C25 1.350(3)
O1 C19 1.210(3)
O2 C20 1.219(3)
C1 C2 1.377(4)
C1 C6 1.387(3)
C1 H1A 0.9300
C2 C3 1.351(5)
C2 H2A 0.9300
C3 C4 1.372(5)
C3 H3A 0.9300
C4 C5 1.381(4)
C4 H4A 0.9300
C5 C6 1.375(4)
C5 H5A 0.9300
C6 C19 1.482(3)
C7 C12 1.379(3)
C7 C8 1.392(3)
C7 H7A 0.9300
C8 C9 1.376(4)
C8 H8A 0.9300
C9 C10 1.372(4)
C9 H9A 0.9300
C10 C11 1.371(4)
C10 H10A 0.9300
C11 C12 1.393(3)
C11 H11A 0.9300
C12 C20 1.481(3)
C13 C14 1.378(3)
C13 C18 1.387(3)
C13 H13A 0.9300
C14 C15 1.373(4)
C14 H14A 0.9300
C15 C16 1.373(4)
C15 H15A 0.9300
C16 C17 1.379(3)
C16 H16A 0.9300
C17 C18 1.387(3)
C17 H17A 0.9300
C18 C25 1.488(3)
C19 C22 1.511(3)
C20 C24 1.508(3)
C21 C22 1.388(3)
C21 C26 1.506(3)
C22 C23 1.393(3)
C23 C24 1.401(3)
C23 C27 1.500(3)
C24 C25 1.387(3)
C26 H26A 0.9600
C26 H26B 0.9600
C26 H26C 0.9600
C27 H27A 0.9600
C27 H27B 0.9600
C27 H27C 0.9600

loop_
_geom_torsion_atom_site_label_1
_geom_torsion_atom_site_label_2
_geom_torsion_atom_site_label_3
_geom_torsion_atom_site_label_4
_geom_torsion
C6 C1 C2 C3 1.8(5)
C1 C2 C3 C4 -0.9(6)
C2 C3 C4 C5 -0.6(6)
C3 C4 C5 C6 1.3(6)
C4 C5 C6 C1 -0.5(5)
C4 C5 C6 C19 178.0(3)
C2 C1 C6 C5 -1.1(4)
C2 C1 C6 C19 -179.6(3)
C12 C7 C8 C9 -1.4(4)
C7 C8 C9 C10 1.0(4)
C8 C9 C10 C11 0.1(5)
C9 C10 C11 C12 -0.8(4)
C8 C7 C12 C11 0.7(4)
C8 C7 C12 C20 179.6(2)
C10 C11 C12 C7 0.4(4)
C10 C11 C12 C20 -178.6(2)
C18 C13 C14 C15 1.1(4)
C13 C14 C15 C16 -0.9(4)
C14 C15 C16 C17 -0.5(4)
C15 C16 C17 C18 1.8(4)
C14 C13 C18 C17 0.2(4)
C14 C13 C18 C25 -177.4(2)
C16 C17 C18 C13 -1.5(3)
C16 C17 C18 C25 176.0(2)
C5 C6 C19 O1 -160.6(3)
C1 C6 C19 O1 17.9(4)
C5 C6 C19 C22 19.8(4)
C1 C6 C19 C22 -161.7(2)
C7 C12 C20 O2 167.6(2)
C11 C12 C20 O2 -13.5(3)
C7 C12 C20 C24 -17.6(3)
C11 C12 C20 C24 161.4(2)
C25 N1 C21 C22 1.3(3)
C25 N1 C21 C26 -179.5(2)
N1 C21 C22 C23 0.7(4)
C26 C21 C22 C23 -178.5(2)
N1 C21 C22 C19 178.9(2)
C26 C21 C22 C19 -0.3(4)
O1 C19 C22 C21 -96.6(3)
C6 C19 C22 C21 83.0(3)
O1 C19 C22 C23 81.6(3)
C6 C19 C22 C23 -98.8(3)
C21 C22 C23 C24 -1.1(3)
C19 C22 C23 C24 -179.24(19)
C21 C22 C23 C27 179.8(2)
C19 C22 C23 C27 1.7(3)
C22 C23 C24 C25 -0.4(3)
C27 C23 C24 C25 178.7(2)
C22 C23 C24 C20 -179.61(18)
C27 C23 C24 C20 -0.5(3)
O2 C20 C24 C25 -96.1(3)
C12 C20 C24 C25 89.0(3)
O2 C20 C24 C23 83.1(3)
C12 C20 C24 C23 -91.9(2)
C21 N1 C25 C24 -2.9(3)
C21 N1 C25 C18 177.20(19)
C23 C24 C25 N1 2.5(3)
C20 C24 C25 N1 -178.41(19)
C23 C24 C25 C18 -177.60(18)
C20 C24 C25 C18 1.5(3)
C13 C18 C25 N1 51.9(3)
C17 C18 C25 N1 -125.6(2)
C13 C18 C25 C24 -128.1(2)
C17 C18 C25 C24 54.5(3)
